data_4028823
loop_
_publ_author_name
'Joanna V. Geden'
'Benjamin O. Beasley'
'Guy J. Clarkson'
'Michael Shipman'

_publ_section_title
;
 Asymmetric Synthesis of 2-Substituted Oxetan-3-ones via Metalated
 SAMP/RAMP Hydrazones
;
_journal_name_full 'Journal of Organic Chemistry'
_journal_page_first 12243
_journal_page_last 12250
_journal_paper_doi 10.1021/jo4020485
_journal_volume 78
_journal_year 2013
_chemical_formula_moiety 'C10 H10 O3'
_chemical_formula_sum 'C10 H10 O3'
_chemical_formula_weight 178.18
_chemical_name_systematic
;
 ?
;
_space_group_crystal_system monoclinic
_space_group_IT_number 14
_space_group_name_Hall '-P 2yn'
_space_group_name_H-M_alt 'P 1 21/n 1'
_symmetry_space_group_name_Hall '-P 2yn'
_symmetry_space_group_name_H-M 'P 1 21/n 1'
_atom_sites_solution_hydrogens mixed
_atom_sites_solution_primary iterative
_audit_creation_date 2013-06-09
_audit_creation_method
;
  Olex2 1.2
  (compiled Apr 23 2013 17:54:37, GUI svn.r4466)
;
_cell_angle_alpha 90
_cell_angle_beta 100.809(2)
_cell_angle_gamma 90
_cell_formula_units_Z 4
_cell_length_a 5.91473(14)
_cell_length_b 17.3076(5)
_cell_length_c 8.6214(2)
_cell_measurement_reflns_used 2315
_cell_measurement_temperature 150(2)
_cell_measurement_theta_max 77.2572
_cell_measurement_theta_min 5.1067
_cell_volume 866.91(4)
_computing_cell_refinement
;
CrysAlisPro, Agilent Technologies,
Version 1.171.36.21 (release 14-08-2012 CrysAlis171 .NET)
(compiled Sep 14 2012,17:21:16)
;
_computing_data_collection
;
CrysAlisPro, Agilent Technologies,
Version 1.171.36.21 (release 14-08-2012 CrysAlis171 .NET)
(compiled Sep 14 2012,17:21:16)
;
_computing_data_reduction
;
CrysAlisPro, Agilent Technologies,
Version 1.171.36.21 (release 14-08-2012 CrysAlis171 .NET)
(compiled Sep 14 2012,17:21:16)
;
_computing_molecular_graphics
;
O. V. Dolomanov, L. J. Bourhis, R. J. Gildea, J. A. K. Howard and H. Puschmann,
OLEX2: a complete structure solution, refinement and analysis program.
J. Appl. Cryst. (2009). 42, 339-341.
;
_computing_publication_material
;
O. V. Dolomanov, L. J. Bourhis, R. J. Gildea, J. A. K. Howard and H. Puschmann,
OLEX2: a complete structure solution, refinement and analysis program.
J. Appl. Cryst. (2009). 42, 339-341.
;
_computing_structure_refinement
;
XL, G.M. Sheldrick, Acta Cryst.
(2008). A64, 112-122
;
_computing_structure_solution
;
olex2.solve (L.J. Bourhis, O.V. Dolomanov, R.J. Gildea, J.A.K. Howard,
H. Puschmann, in preparation, 2011)
;
_diffrn_ambient_temperature 150.15
_diffrn_detector_area_resol_mean 10.2833
_diffrn_measured_fraction_theta_full 0.9994
_diffrn_measured_fraction_theta_max 0.9942
_diffrn_measurement_details
;
  1 omega -118.00   -7.00   1.0000    7.0000
omega____ theta____ kappa____ phi______ frames
    -      -40.6896  -77.0000   30.0000 111

  2 omega  -46.00   15.00   1.0000    7.0000
omega____ theta____ kappa____ phi______ frames
    -      -40.6896   57.0000  -30.0000 61

  3 omega -123.00  -80.00   1.0000   28.0000
omega____ theta____ kappa____ phi______ frames
    -      -55.5000 -111.0000  -30.0000 43

  4 omega   36.00   91.00   1.0000   28.0000
omega____ theta____ kappa____ phi______ frames
    -      114.0000  -30.0000  -30.0000 55

  5 omega   57.00   90.00   1.0000   28.0000
omega____ theta____ kappa____ phi______ frames
    -      114.0000  -30.0000 -180.0000 33

  6 omega   38.00   85.00   1.0000   28.0000
omega____ theta____ kappa____ phi______ frames
    -      114.0000  -30.0000   60.0000 47

  7 omega   75.00  103.00   1.0000   28.0000
omega____ theta____ kappa____ phi______ frames
    -      114.0000 -111.0000 -150.0000 28

  8 omega   45.00   98.00   1.0000   28.0000
omega____ theta____ kappa____ phi______ frames
    -      114.0000 -111.0000  -30.0000 53

  9 omega   60.00  114.00   1.0000   28.0000
omega____ theta____ kappa____ phi______ frames
    -      114.0000 -111.0000  120.0000 54

 10 omega   37.00   73.00   1.0000   28.0000
omega____ theta____ kappa____ phi______ frames
    -      114.0000  -30.0000   30.0000 36

 11 omega   57.00   89.00   1.0000   28.0000
omega____ theta____ kappa____ phi______ frames
    -      114.0000  -30.0000   90.0000 32

 12 omega   44.00   71.00   1.0000   28.0000
omega____ theta____ kappa____ phi______ frames
    -      114.0000 -111.0000 -150.0000 27

 13 omega   81.00  109.00   1.0000   28.0000
omega____ theta____ kappa____ phi______ frames
    -      114.0000  -94.0000    0.0000 28

 14 omega   46.00   98.00   1.0000   28.0000
omega____ theta____ kappa____ phi______ frames
    -      114.0000  -45.0000  150.0000 52
;
_diffrn_measurement_device_type 'Xcalibur, Ruby, Gemini'
_diffrn_measurement_method '\w scans'
_diffrn_orient_matrix_UB_11 0.0622035000
_diffrn_orient_matrix_UB_12 0.0864711000
_diffrn_orient_matrix_UB_13 0.0168800000
_diffrn_orient_matrix_UB_21 0.0016340000
_diffrn_orient_matrix_UB_22 -0.0046895000
_diffrn_orient_matrix_UB_23 0.1787006000
_diffrn_orient_matrix_UB_31 0.2576142000
_diffrn_orient_matrix_UB_32 -0.0206859000
_diffrn_orient_matrix_UB_33 0.0298786000
_diffrn_radiation_monochromator graphite
_diffrn_radiation_type 'Cu K\a'
_diffrn_radiation_wavelength 1.5418
_diffrn_reflns_av_R_equivalents 0.0167
_diffrn_reflns_av_unetI/netI 0.0245
_diffrn_reflns_Laue_measured_fraction_full 0.999
_diffrn_reflns_Laue_measured_fraction_max 0.972
_diffrn_reflns_limit_h_max 7
_diffrn_reflns_limit_h_min -4
_diffrn_reflns_limit_k_max 20
_diffrn_reflns_limit_k_min -21
_diffrn_reflns_limit_l_max 10
_diffrn_reflns_limit_l_min -10
_diffrn_reflns_number 3304
_diffrn_reflns_point_group_measured_fraction_full 0.999
_diffrn_reflns_point_group_measured_fraction_max 0.972
_diffrn_reflns_theta_full 67.684
_diffrn_reflns_theta_max 77.469
_diffrn_reflns_theta_min 5.111
_diffrn_source 'Enhance (Cu) x-ray Source'
_exptl_absorpt_coefficient_mu 0.839
_exptl_absorpt_correction_T_max 1.00000
_exptl_absorpt_correction_T_min 0.56809
_exptl_absorpt_correction_type multi-scan
_exptl_absorpt_process_details
;
CrysAlisPro, Agilent Technologies,
Version 1.171.36.21 (release 14-08-2012 CrysAlis171 .NET)
(compiled Sep 14 2012,17:21:16)
empirical absorption correction using spherical harmonics,
 implemented in SCALE3 ABSPACK scaling algorithm.
;
_exptl_crystal_colour colourless
_exptl_crystal_colour_primary colourless
_exptl_crystal_density_diffrn 1.365
_exptl_crystal_description block
_exptl_crystal_F_000 376
_exptl_crystal_size_max 0.38
_exptl_crystal_size_mid 0.2
_exptl_crystal_size_min 0.01
_refine_diff_density_max 0.229
_refine_diff_density_min -0.219
_refine_diff_density_rms 0.042
_refine_ls_extinction_method none
_refine_ls_goodness_of_fit_ref 1.063
_refine_ls_hydrogen_treatment mixed
_refine_ls_matrix_type full
_refine_ls_number_parameters 121
_refine_ls_number_reflns 1792
_refine_ls_number_restraints 0
_refine_ls_restrained_S_all 1.063
_refine_ls_R_factor_all 0.0408
_refine_ls_R_factor_gt 0.0389
_refine_ls_shift/su_max 0.001
_refine_ls_shift/su_mean 0.000
_refine_ls_structure_factor_coef Fsqd
_refine_ls_weighting_details
;
 w=1/[\s^2^(Fo^2^)+(0.0620P)^2^+0.1740P]
 where P=(Fo^2^+2Fc^2^)/3
;
_refine_ls_weighting_scheme calc
_refine_ls_wR_factor_gt 0.1079
_refine_ls_wR_factor_ref 0.1103
_reflns_Friedel_coverage 0.000
_reflns_number_gt 1662
_reflns_number_total 1792
_reflns_threshold_expression 'I > 2\s(I)'
_cod_data_source_file jo4020485_si_005.cif
_cod_data_source_block jg3
_cod_database_code 4028823
_cod_database_fobs_code 4028823
_chemical_oxdiff_formula 'C20 H20 N2 O2'
_reflns_odcompleteness_completeness 99.94
_reflns_odcompleteness_iscentric 1
_reflns_odcompleteness_theta 69.95
_olex2_refinement_description
;
1. Fixed Uiso
 At 1.2 times of:
  All C(H,H) groups, H9 of C9, H7 of C7, H10 of C10, H11 of C11, H4 of C4, H8
  of C8
 At 1.5 times of:
  H5 of C5, H5A of C11
2.a Ternary CH refined with riding coordinates:
 C4(H4), C5(H5)
2.b Secondary CH2 refined with riding coordinates:
 C2(H2A,H2B)
2.c Aromatic/amide H refined with riding coordinates:
 C7(H7), C8(H8), C9(H9), C10(H10), C11(H11)
;
_shelx_space_group_comment
;
The symmetry employed for this shelxl refinement is uniquely defined
by the following loop, which should always be used as a source of
symmetry information in preference to the above space-group names.
They are only intended as comments.
;
_shelxl_version_number 2013-2

loop_
_space_group_symop_operation_xyz
'x, y, z'
'-x+1/2, y+1/2, -z+1/2'
'-x, -y, -z'
'x-1/2, -y-1/2, z-1/2'

loop_
_atom_site_label
_atom_site_type_symbol
_atom_site_fract_x
_atom_site_fract_y
_atom_site_fract_z
_atom_site_U_iso_or_equiv
_atom_site_adp_type
_atom_site_occupancy
_atom_site_site_symmetry_order
_atom_site_calc_flag
_atom_site_refinement_flags_posn
_atom_site_refinement_flags_adp
O1 O 0.15312(14) 0.57629(5) 0.16507(10) 0.0338(2) Uani 1 1 d . .
C2 C 0.3858(2) 0.59460(8) 0.14340(16) 0.0370(3) Uani 1 1 d . .
H2A H 0.4381 0.6469 0.1802 0.044 Uiso 1 1 calc R U
H2B H 0.4119 0.5852 0.0349 0.044 Uiso 1 1 calc R U
C3 C 0.4765(2) 0.53098(7) 0.25893(14) 0.0322(3) Uani 1 1 d . .
O3 O 0.66159(16) 0.50521(6) 0.31276(12) 0.0429(3) Uani 1 1 d . .
C4 C 0.2286(2) 0.51261(7) 0.27388(12) 0.0295(3) Uani 1 1 d . .
H4 H 0.1983 0.5224 0.3825 0.035 Uiso 1 1 calc R U
C5 C 0.13912(19) 0.43449(7) 0.20824(13) 0.0290(3) Uani 1 1 d . .
H5 H -0.0325 0.4369 0.1788 0.044 Uiso 1 1 calc R U
O5 O 0.23054(15) 0.41843(6) 0.07032(10) 0.0357(2) Uani 1 1 d . .
C6 C 0.20467(19) 0.37275(7) 0.33276(13) 0.0280(3) Uani 1 1 d . .
C7 C 0.0644(2) 0.36030(7) 0.44302(14) 0.0318(3) Uani 1 1 d . .
H7 H -0.0734 0.3893 0.4368 0.038 Uiso 1 1 calc R U
C8 C 0.1238(2) 0.30595(8) 0.56202(15) 0.0385(3) Uani 1 1 d . .
H8 H 0.0276 0.2981 0.6373 0.046 Uiso 1 1 calc R U
C9 C 0.3236(2) 0.26326(8) 0.57060(17) 0.0414(3) Uani 1 1 d . .
H9 H 0.3645 0.2259 0.6518 0.050 Uiso 1 1 calc R U
C10 C 0.4639(2) 0.27491(8) 0.46091(18) 0.0410(3) Uani 1 1 d . .
H10 H 0.6007 0.2454 0.4668 0.049 Uiso 1 1 calc R U
C11 C 0.4052(2) 0.32959(7) 0.34234(16) 0.0356(3) Uani 1 1 d . .
H11 H 0.5022 0.3375 0.2676 0.043 Uiso 1 1 calc R U
H5A H 0.124(4) 0.4211(11) -0.008(2) 0.053 Uiso 1 1 d . U

loop_
_atom_site_aniso_label
_atom_site_aniso_U_11
_atom_site_aniso_U_22
_atom_site_aniso_U_33
_atom_site_aniso_U_23
_atom_site_aniso_U_13
_atom_site_aniso_U_12
O1 0.0289(4) 0.0393(5) 0.0328(4) 0.0087(3) 0.0043(3) 0.0072(3)
C2 0.0288(6) 0.0394(7) 0.0413(7) 0.0048(5) 0.0030(5) 0.0006(5)
C3 0.0314(6) 0.0315(6) 0.0310(6) -0.0058(4) -0.0013(4) 0.0021(4)
O3 0.0309(5) 0.0406(5) 0.0514(6) -0.0036(4) -0.0071(4) 0.0052(4)
C4 0.0319(6) 0.0338(6) 0.0219(5) 0.0013(4) 0.0030(4) 0.0083(4)
C5 0.0238(5) 0.0387(6) 0.0246(5) -0.0016(4) 0.0043(4) 0.0030(4)
O5 0.0314(4) 0.0521(5) 0.0235(4) -0.0072(4) 0.0049(3) 0.0006(4)
C6 0.0264(5) 0.0292(5) 0.0272(5) -0.0044(4) 0.0019(4) -0.0008(4)
C7 0.0306(6) 0.0329(6) 0.0320(6) -0.0024(4) 0.0059(5) 0.0014(4)
C8 0.0441(7) 0.0361(6) 0.0357(6) 0.0014(5) 0.0089(5) -0.0029(5)
C9 0.0461(7) 0.0302(6) 0.0442(7) 0.0063(5) -0.0015(6) -0.0017(5)
C10 0.0338(6) 0.0320(6) 0.0545(8) 0.0009(5) 0.0012(5) 0.0053(5)
C11 0.0291(6) 0.0358(6) 0.0420(7) -0.0023(5) 0.0071(5) 0.0025(5)

loop_
_atom_type_symbol
_atom_type_description
_atom_type_scat_dispersion_real
_atom_type_scat_dispersion_imag
_atom_type_scat_source
C C 0.0181 0.0091 'International Tables Vol C Tables 4.2.6.8 and 6.1.1.4'
H H 0.0000 0.0000 'International Tables Vol C Tables 4.2.6.8 and 6.1.1.4'
O O 0.0492 0.0322 'International Tables Vol C Tables 4.2.6.8 and 6.1.1.4'

loop_
_geom_angle_atom_site_label_1
_geom_angle_atom_site_label_2
_geom_angle_atom_site_label_3
_geom_angle
C2 O1 C4 93.68(8)
O1 C2 H2A 113.8
O1 C2 H2B 113.8
O1 C2 C3 89.10(9)
H2A C2 H2B 111.0
C3 C2 H2A 113.8
C3 C2 H2B 113.8
C2 C3 C4 88.82(9)
O3 C3 C2 135.59(13)
O3 C3 C4 135.58(12)
O1 C4 C3 88.36(8)
O1 C4 H4 112.8
O1 C4 C5 112.84(9)
C3 C4 H4 112.8
C5 C4 C3 115.17(9)
C5 C4 H4 112.8
C4 C5 H5 108.8
O5 C5 C4 108.92(9)
O5 C5 H5 108.8
O5 C5 C6 111.59(9)
C6 C5 C4 109.80(9)
C6 C5 H5 108.8
C5 O5 H5A 108.6(13)
C7 C6 C5 119.22(10)
C7 C6 C11 119.18(11)
C11 C6 C5 121.58(11)
C6 C7 H7 119.7
C8 C7 C6 120.65(11)
C8 C7 H7 119.7
C7 C8 H8 120.1
C9 C8 C7 119.78(12)
C9 C8 H8 120.1
C8 C9 H9 120.0
C8 C9 C10 120.05(12)
C10 C9 H9 120.0
C9 C10 H10 119.9
C9 C10 C11 120.17(12)
C11 C10 H10 119.9
C6 C11 H11 119.9
C10 C11 C6 120.18(12)
C10 C11 H11 119.9

loop_
_geom_bond_atom_site_label_1
_geom_bond_atom_site_label_2
_geom_bond_distance
O1 C2 1.4579(15)
O1 C4 1.4617(13)
C2 H2A 0.9900
C2 H2B 0.9900
C2 C3 1.5139(17)
C3 O3 1.1924(16)
C3 C4 1.5295(17)
C4 H4 1.0000
C4 C5 1.5219(17)
C5 H5 1.0000
C5 O5 1.4229(13)
C5 C6 1.5128(16)
O5 H5A 0.84(2)
C6 C7 1.3907(16)
C6 C11 1.3908(16)
C7 H7 0.9500
C7 C8 1.3876(18)
C8 H8 0.9500
C8 C9 1.384(2)
C9 H9 0.9500
C9 C10 1.385(2)
C10 H10 0.9500
C10 C11 1.3886(19)
C11 H11 0.9500

loop_
_geom_hbond_atom_site_label_D
_geom_hbond_atom_site_label_H
_geom_hbond_atom_site_label_A
_geom_hbond_distance_DH
_geom_hbond_distance_HA
_geom_hbond_distance_DA
_geom_hbond_angle_DHA
_geom_hbond_site_symmetry_A
O5 H5A O1 0.84(2) 1.92(2) 2.7475(12) 170.8(19) 3_565
